data_1568984
loop_
_publ_author_name
'Makise, K.'
'Takei, T.'
'Saito, N.'
'Yamanaka, J.'
'Kumada, N.'
'Mori, H.'
'Ito, N.'
'Goto, T.'

_publ_section_title
;
 Crystal structure and ion-exchange properties of a lepidocrocite-like
 sodium titanate : Na0.75Li0.25Ti1.75O4 at 200 C
;
_journal_name_full 'Journal of Asian Ceramic Societies'
_journal_page_first 170
_journal_page_last 177
_journal_paper_doi 10.1080/21870764.2023.2173849
_journal_volume 11
_journal_year 2023
_chemical_formula_sum 'Li0.25 Na0.75 O4 Ti1.75'
_chemical_name_common 'Na0.75Li0.25Ti1.75O4 at 200 C'
_space_group_IT_number 63
_space_group_name_Hall '-C 2c 2'
_space_group_name_H-M_alt 'C m c m'
_cell_angle_alpha 90.000000
_cell_angle_beta 90.000000
_cell_angle_gamma 90.000000
_cell_formula_units_Z 2
_cell_length_a 3.7830(3)
_cell_length_b 14.578(5)
_cell_length_c 2.9723(3)
_cell_volume 163.92(6)
_diffrn_ambient_pressure 100
_diffrn_ambient_temperature 473
_cod_data_source_file NaTi2O4-200C.cif
_cod_data_source_block NaTi2O4-200C
_cod_original_cell_volume 163.918110
_cod_original_formula_sum 'Na0.75 Li0.25 Ti1.75 O4'
_cod_database_code 1568984

loop_
_space_group_symop_id
_space_group_symop_operation_xyz
1 x,y,z
2 -x,-y,-z
3 -x,-y,z+1/2
4 x,y,-z+1/2
5 -x,y,-z+1/2
6 x,-y,z+1/2
7 x,-y,-z
8 -x,y,z
9 x+1/2,y+1/2,z
10 -x+1/2,-y+1/2,-z
11 -x+1/2,-y+1/2,z+1/2
12 x+1/2,y+1/2,-z+1/2
13 -x+1/2,y+1/2,-z+1/2
14 x+1/2,-y+1/2,z+1/2
15 x+1/2,-y+1/2,-z
16 -x+1/2,y+1/2,z

loop_
_atom_site_label
_atom_site_occupancy
_atom_site_fract_x
_atom_site_fract_y
_atom_site_fract_z
_atom_site_adp_type
_atom_site_B_iso_or_equiv
_atom_site_type_symbol
Na 0.336(3) 0.000000 -0.0080(5) 0.250000 Biso 6.5(3) Na
TiLi 0.875 0.000000 0.67929(9) 0.250000 Biso 0.83(3) Ti
LiTi 0.125 0.000000 0.67929(9) 0.250000 Biso 0.83(3) Li
O1 1.0 0.000000 0.2120(2) 0.250000 Biso 0.5 O
O2 1.0 0.000000 0.3987(2) 0.250000 Biso 0.33(7) O
